data_4343236
loop_
_publ_author_name
'Li, Xiao-Lei'
'Min, Fan-Yong'
'Wang, Chao'
'Lin, Shuang-Yan'
'Liu, Zhiliang'
'Tang, Jinkui'

_publ_section_title
;
 Utilizing 3d-4f magnetic interaction to slow the magnetic relaxation of
 heterometallic complexes.
;
_journal_issue 9
_journal_name_full 'Inorganic chemistry'
_journal_page_first 4337
_journal_page_last 4344
_journal_paper_doi 10.1021/acs.inorgchem.5b00019
_journal_volume 54
_journal_year 2015
_chemical_formula_sum 'C28 H20 Cd0.5 Dy O8'
_chemical_formula_weight 703.14
_chemical_name_systematic
; 
 ? 
;
_space_group_IT_number 2
_symmetry_cell_setting triclinic
_symmetry_space_group_name_Hall '-P 1'
_symmetry_space_group_name_H-M 'P -1'
_atom_sites_solution_hydrogens geom
_atom_sites_solution_primary direct
_atom_sites_solution_secondary difmap
_audit_creation_method SHELXL-97
_cell_angle_alpha 95.506(7)
_cell_angle_beta 113.574(6)
_cell_angle_gamma 93.738(7)
_cell_formula_units_Z 2
_cell_length_a 10.024(4)
_cell_length_b 11.080(4)
_cell_length_c 12.217(5)
_cell_measurement_reflns_used 2582
_cell_measurement_temperature 298(2)
_cell_measurement_theta_max 25.26
_cell_measurement_theta_min 2.24
_cell_volume 1229.9(8)
_computing_cell_refinement 'Bruker SMART'
_computing_data_collection 'Bruker SMART'
_computing_data_reduction 'Bruker SAINT'
_computing_molecular_graphics 'Bruker SHELXTL'
_computing_publication_material 'Bruker SHELXTL'
_computing_structure_refinement 'SHELXL-97 (Sheldrick, 1997)'
_computing_structure_solution 'SHELXS-97 (Sheldrick, 1990)'
_diffrn_ambient_temperature 298(2)
_diffrn_measured_fraction_theta_full 0.989
_diffrn_measured_fraction_theta_max 0.989
_diffrn_measurement_device_type 'CCD area detector'
_diffrn_measurement_method 'phi and omega scans'
_diffrn_radiation_monochromator graphite
_diffrn_radiation_source 'fine-focus sealed tube'
_diffrn_radiation_type MoK\a
_diffrn_radiation_wavelength 0.71073
_diffrn_reflns_av_R_equivalents 0.0280
_diffrn_reflns_av_sigmaI/netI 0.0626
_diffrn_reflns_limit_h_max 11
_diffrn_reflns_limit_h_min -11
_diffrn_reflns_limit_k_max 12
_diffrn_reflns_limit_k_min -13
_diffrn_reflns_limit_l_max 14
_diffrn_reflns_limit_l_min -11
_diffrn_reflns_number 6288
_diffrn_reflns_theta_full 25.00
_diffrn_reflns_theta_max 25.00
_diffrn_reflns_theta_min 1.86
_exptl_absorpt_coefficient_mu 3.510
_exptl_absorpt_correction_T_max 0.6393
_exptl_absorpt_correction_T_min 0.5403
_exptl_absorpt_correction_type multi-scan
_exptl_absorpt_process_details crystalclear
_exptl_crystal_colour yellow
_exptl_crystal_density_diffrn 1.899
_exptl_crystal_density_meas 1.895
_exptl_crystal_density_method 'not measured'
_exptl_crystal_description block
_exptl_crystal_F_000 684
_exptl_crystal_size_max 0.20
_exptl_crystal_size_mid 0.18
_exptl_crystal_size_min 0.14
_refine_diff_density_max 1.147
_refine_diff_density_min -0.807
_refine_diff_density_rms 0.130
_refine_ls_extinction_method none
_refine_ls_goodness_of_fit_ref 0.995
_refine_ls_hydrogen_treatment constr
_refine_ls_matrix_type full
_refine_ls_number_parameters 340
_refine_ls_number_reflns 4285
_refine_ls_number_restraints 0
_refine_ls_restrained_S_all 0.995
_refine_ls_R_factor_all 0.0610
_refine_ls_R_factor_gt 0.0408
_refine_ls_shift/su_max 0.001
_refine_ls_shift/su_mean 0.000
_refine_ls_structure_factor_coef Fsqd
_refine_ls_weighting_details 'calc w=1/[\s^2^(Fo^2^)+(0.0402P)^2^+0.0000P] where P=(Fo^2^+2Fc^2^)/3'
_refine_ls_weighting_scheme calc
_refine_ls_wR_factor_gt 0.0831
_refine_ls_wR_factor_ref 0.0912
_reflns_number_gt 3247
_reflns_number_total 4285
_reflns_threshold_expression >2sigma(I)
_cod_data_source_file ic5b00019_si_002.cif
_cod_data_source_block Dy2Cd
_cod_depositor_comments
;
The following automatic conversions were performed:

'_exptl_absorpt_correction_type' value 'multi_scan' changed to
'multi-scan' according to
/usr/data/users/saulius/crontab/automatic-downloads/current/ACS/lib/dictionaries/cif_core.dic
dictionary named 'cif_core.dic' version 2.4.2 from 2011-04-26.

Automatic conversion script
Id: cif_fix_values 3271 2015-04-21 07:52:19Z andrius 
;
_cod_original_sg_symbol_H-M P-1
_cod_original_formula_sum 'C28 H20 Cd0.50 Dy O8'
_cod_database_code 4343236

loop_
_symmetry_equiv_pos_as_xyz
'x, y, z'
'-x, -y, -z'

loop_
_atom_site_label
_atom_site_type_symbol
_atom_site_fract_x
_atom_site_fract_y
_atom_site_fract_z
_atom_site_U_iso_or_equiv
_atom_site_adp_type
_atom_site_occupancy
_atom_site_symmetry_multiplicity
_atom_site_calc_flag
_atom_site_refinement_flags
C1 C 0.8419(8) -0.1236(6) 0.1573(6) 0.0408(17) Uani 1 1 d .
C2 C 0.7346(8) -0.2042(7) 0.0650(7) 0.053(2) Uani 1 1 d .
H2 H 0.7099 -0.1916 -0.0163 0.063 Uiso 1 1 calc R
C3 C 0.6642(10) -0.3012(8) 0.0891(8) 0.071(2) Uani 1 1 d .
H3 H 0.5894 -0.3529 0.0240 0.085 Uiso 1 1 calc R
C4 C 0.6983(11) -0.3263(8) 0.2045(10) 0.077(3) Uani 1 1 d .
H4 H 0.6467 -0.3933 0.2194 0.092 Uiso 1 1 calc R
C5 C 0.8071(9) -0.2534(8) 0.2968(8) 0.056(2) Uani 1 1 d .
H5 H 0.8338 -0.2713 0.3769 0.067 Uiso 1 1 calc R
C6 C 0.8795(8) -0.1540(7) 0.2764(7) 0.0456(18) Uani 1 1 d .
C7 C 0.9969(9) -0.0842(7) 0.3775(6) 0.052(2) Uani 1 1 d .
H7 H 1.0294 -0.1194 0.4504 0.062 Uiso 1 1 calc R
C8 C 1.3206(7) 0.0691(6) 0.2396(6) 0.0369(16) Uani 1 1 d .
C9 C 1.3839(7) -0.0056(7) 0.1785(6) 0.0456(18) Uani 1 1 d .
H9 H 1.3293 -0.0375 0.0962 0.055 Uiso 1 1 calc R
C10 C 1.5235(9) -0.0320(7) 0.2374(7) 0.058(2) Uani 1 1 d .
H10 H 1.5638 -0.0848 0.1958 0.070 Uiso 1 1 calc R
C11 C 1.6093(9) 0.0163(8) 0.3573(8) 0.063(2) Uani 1 1 d .
H11 H 1.7066 -0.0032 0.3973 0.076 Uiso 1 1 calc R
C12 C 1.5505(8) 0.0910(8) 0.4141(7) 0.060(2) Uani 1 1 d .
H12 H 1.6085 0.1251 0.4952 0.072 Uiso 1 1 calc R
C13 C 1.4067(8) 0.1210(7) 0.3589(6) 0.0470(18) Uani 1 1 d .
C14 C 1.3605(9) 0.2053(7) 0.4274(7) 0.057(2) Uani 1 1 d .
H14 H 1.4304 0.2369 0.5061 0.068 Uiso 1 1 calc R
C15 C 0.8890(7) 0.2691(6) -0.0282(6) 0.0413(17) Uani 1 1 d .
C16 C 0.8406(8) 0.2412(7) -0.1546(6) 0.0470(18) Uani 1 1 d .
H16 H 0.8549 0.1644 -0.1874 0.056 Uiso 1 1 calc R
C17 C 0.7738(9) 0.3228(8) -0.2299(7) 0.064(2) Uani 1 1 d .
H17 H 0.7427 0.3018 -0.3144 0.077 Uiso 1 1 calc R
C18 C 0.7503(10) 0.4355(9) -0.1859(8) 0.074(3) Uani 1 1 d .
H18 H 0.7004 0.4902 -0.2397 0.089 Uiso 1 1 calc R
C19 C 0.7993(10) 0.4669(8) -0.0654(9) 0.076(3) Uani 1 1 d .
H19 H 0.7856 0.5452 -0.0353 0.092 Uiso 1 1 calc R
C20 C 0.8712(8) 0.3856(7) 0.0176(7) 0.051(2) Uani 1 1 d .
C21 C 0.9310(9) 0.4303(8) 0.1419(8) 0.061(2) Uani 1 1 d .
H21 H 0.9187 0.5125 0.1623 0.073 Uiso 1 1 calc R
C22 C 0.6952(8) 0.3031(7) 0.2896(7) 0.0483(19) Uani 1 1 d .
C23 C 0.5873(9) 0.3748(8) 0.2997(8) 0.063(2) Uani 1 1 d .
H23 H 0.4937 0.3687 0.2345 0.076 Uiso 1 1 calc R
C24 C 0.6170(9) 0.4528(7) 0.4026(7) 0.058(2) Uani 1 1 d .
H24 H 0.5445 0.5006 0.4092 0.070 Uiso 1 1 calc R
C25 C 0.7517(10) 0.4612(8) 0.4955(7) 0.068(2) Uani 1 1 d .
H25 H 0.7735 0.5187 0.5649 0.081 Uiso 1 1 calc R
C26 C 0.8560(9) 0.3897(7) 0.4922(7) 0.057(2) Uani 1 1 d .
H26 H 0.9459 0.3944 0.5611 0.068 Uiso 1 1 calc R
C27 C 0.8327(8) 0.3095(7) 0.3887(6) 0.0452(18) Uani 1 1 d .
C28 C 0.6624(9) 0.2264(7) 0.1819(7) 0.057(2) Uani 1 1 d .
H28 H 0.5633 0.2188 0.1250 0.068 Uiso 1 1 calc R
Cd Cd 1.0000 0.0000 0.0000 0.03712(19) Uani 1 2 d S
Dy Dy 1.00280(4) 0.16530(3) 0.24453(3) 0.03958(13) Uani 1 1 d .
O1 O 0.9038(5) -0.0274(4) 0.1361(4) 0.0372(11) Uani 1 1 d .
O2 O 1.0612(6) 0.0165(5) 0.3817(4) 0.0564(14) Uani 1 1 d .
O3 O 1.1814(5) 0.0892(4) 0.1856(4) 0.0423(12) Uani 1 1 d .
O4 O 1.2370(6) 0.2421(5) 0.3947(4) 0.0586(14) Uani 1 1 d .
O5 O 0.9485(5) 0.1900(4) 0.0429(4) 0.0412(11) Uani 1 1 d .
O6 O 0.9968(6) 0.3752(5) 0.2261(5) 0.0605(15) Uani 1 1 d .
O7 O 0.9330(5) 0.2412(5) 0.3874(4) 0.0510(13) Uani 1 1 d .
O8 O 0.7438(5) 0.1678(5) 0.1513(4) 0.0561(14) Uani 1 1 d .

loop_
_atom_site_aniso_label
_atom_site_aniso_U_11
_atom_site_aniso_U_22
_atom_site_aniso_U_33
_atom_site_aniso_U_23
_atom_site_aniso_U_13
_atom_site_aniso_U_12
C1 0.048(4) 0.043(4) 0.039(4) 0.006(4) 0.023(4) 0.023(4)
C2 0.061(5) 0.055(5) 0.037(4) 0.006(4) 0.015(4) 0.009(4)
C3 0.082(7) 0.059(6) 0.066(6) 0.011(5) 0.024(5) 0.007(5)
C4 0.104(8) 0.048(6) 0.099(8) 0.031(6) 0.058(7) 0.013(5)
C5 0.075(6) 0.055(5) 0.053(5) 0.019(4) 0.036(5) 0.023(5)
C6 0.057(5) 0.044(5) 0.046(4) 0.012(4) 0.029(4) 0.022(4)
C7 0.077(6) 0.050(5) 0.030(4) 0.013(4) 0.020(4) 0.028(5)
C8 0.039(4) 0.040(4) 0.038(4) 0.010(3) 0.020(3) 0.010(3)
C9 0.039(4) 0.058(5) 0.044(4) 0.004(4) 0.020(3) 0.014(4)
C10 0.060(5) 0.060(5) 0.065(6) 0.005(4) 0.036(5) 0.021(4)
C11 0.045(5) 0.075(6) 0.069(6) 0.011(5) 0.020(4) 0.020(4)
C12 0.048(5) 0.072(6) 0.050(5) 0.003(4) 0.010(4) 0.010(4)
C13 0.047(4) 0.047(5) 0.044(4) 0.002(4) 0.017(4) 0.010(4)
C14 0.050(5) 0.064(5) 0.041(4) -0.011(4) 0.007(4) 0.006(4)
C15 0.048(4) 0.040(4) 0.041(4) 0.005(3) 0.023(3) 0.010(3)
C16 0.050(5) 0.049(5) 0.040(4) 0.006(4) 0.016(4) 0.012(4)
C17 0.064(6) 0.076(6) 0.047(5) 0.012(5) 0.015(4) 0.008(5)
C18 0.077(6) 0.079(7) 0.059(6) 0.027(5) 0.015(5) 0.026(5)
C19 0.096(7) 0.058(6) 0.079(7) 0.017(5) 0.035(6) 0.037(5)
C20 0.066(5) 0.043(5) 0.045(5) 0.011(4) 0.021(4) 0.014(4)
C21 0.086(6) 0.052(5) 0.063(6) 0.012(5) 0.047(5) 0.019(5)
C22 0.057(5) 0.049(5) 0.047(5) 0.013(4) 0.026(4) 0.017(4)
C23 0.063(5) 0.068(6) 0.061(6) 0.017(5) 0.024(4) 0.019(5)
C24 0.066(6) 0.057(5) 0.063(5) 0.008(4) 0.034(5) 0.027(4)
C25 0.094(7) 0.064(6) 0.048(5) 0.001(4) 0.031(5) 0.026(5)
C26 0.070(6) 0.064(5) 0.043(5) 0.011(4) 0.027(4) 0.013(5)
C27 0.058(5) 0.050(5) 0.040(4) 0.009(4) 0.030(4) 0.017(4)
C28 0.057(5) 0.063(5) 0.050(5) 0.002(4) 0.021(4) 0.014(4)
Cd 0.0462(4) 0.0423(4) 0.0256(4) 0.0008(3) 0.0174(3) 0.0117(3)
Dy 0.0454(2) 0.0465(2) 0.02814(19) 0.00062(15) 0.01609(15) 0.01310(16)
O1 0.052(3) 0.037(3) 0.027(2) 0.006(2) 0.020(2) 0.006(2)
O2 0.077(4) 0.060(4) 0.030(3) 0.009(3) 0.017(3) 0.022(3)
O3 0.037(3) 0.057(3) 0.030(2) -0.003(2) 0.011(2) 0.013(2)
O4 0.051(3) 0.064(4) 0.049(3) -0.015(3) 0.012(3) 0.011(3)
O5 0.059(3) 0.036(3) 0.031(2) 0.005(2) 0.019(2) 0.013(2)
O6 0.090(4) 0.055(3) 0.043(3) 0.006(3) 0.033(3) 0.010(3)
O7 0.055(3) 0.074(4) 0.031(3) 0.007(3) 0.021(2) 0.025(3)
O8 0.055(3) 0.065(4) 0.048(3) -0.005(3) 0.022(3) 0.017(3)

loop_
_atom_type_symbol
_atom_type_description
_atom_type_scat_dispersion_real
_atom_type_scat_dispersion_imag
_atom_type_scat_source
C C 0.0033 0.0016 'International Tables Vol C Tables 4.2.6.8 and 6.1.1.4'
H H 0.0000 0.0000 'International Tables Vol C Tables 4.2.6.8 and 6.1.1.4'
O O 0.0106 0.0060 'International Tables Vol C Tables 4.2.6.8 and 6.1.1.4'
Cd Cd -0.8075 1.2024 'International Tables Vol C Tables 4.2.6.8 and 6.1.1.4'
Dy Dy -0.1892 4.4098 'International Tables Vol C Tables 4.2.6.8 and 6.1.1.4'

loop_
_geom_angle_atom_site_label_1
_geom_angle_atom_site_label_2
_geom_angle_atom_site_label_3
_geom_angle
_geom_angle_site_symmetry_1
_geom_angle_site_symmetry_3
O1 C1 C2 121.9(6) . .
O1 C1 C6 122.4(7) . .
C2 C1 C6 115.7(7) . .
C3 C2 C1 121.3(8) . .
C2 C3 C4 122.0(9) . .
C5 C4 C3 118.6(8) . .
C4 C5 C6 121.1(8) . .
C5 C6 C1 121.1(8) . .
C5 C6 C7 118.0(7) . .
C1 C6 C7 120.9(7) . .
O2 C7 C6 127.9(7) . .
O3 C8 C13 120.7(6) . .
O3 C8 C9 120.5(6) . .
C13 C8 C9 118.8(6) . .
C10 C9 C8 119.9(7) . .
C9 C10 C11 122.0(7) . .
C12 C11 C10 118.0(7) . .
C11 C12 C13 122.9(8) . .
C8 C13 C12 118.4(6) . .
C8 C13 C14 124.6(6) . .
C12 C13 C14 117.0(7) . .
O4 C14 C13 126.5(7) . .
O5 C15 C20 121.2(6) . .
O5 C15 C16 120.9(6) . .
C20 C15 C16 117.9(6) . .
C17 C16 C15 121.1(7) . .
C16 C17 C18 121.3(8) . .
C19 C18 C17 119.2(8) . .
C18 C19 C20 121.7(8) . .
C15 C20 C21 123.5(7) . .
C15 C20 C19 118.6(7) . .
C21 C20 C19 117.7(7) . .
O6 C21 C20 127.4(8) . .
C28 C22 C27 121.5(7) . .
C28 C22 C23 119.1(7) . .
C27 C22 C23 119.4(7) . .
C24 C23 C22 120.5(8) . .
C25 C24 C23 119.2(7) . .
C26 C25 C24 122.2(8) . .
C25 C26 C27 121.0(8) . .
O7 C27 C26 120.2(7) . .
O7 C27 C22 122.3(6) . .
C26 C27 C22 117.4(7) . .
O8 C28 C22 128.8(7) . .
O5 Cd O5 180.0(3) 2_755 .
O5 Cd O1 77.89(16) 2_755 2_755
O5 Cd O1 102.11(16) . 2_755
O5 Cd O1 102.11(16) 2_755 .
O5 Cd O1 77.89(16) . .
O1 Cd O1 180.0(3) 2_755 .
O5 Cd O3 108.67(15) 2_755 .
O5 Cd O3 71.33(15) . .
O1 Cd O3 105.22(16) 2_755 .
O1 Cd O3 74.78(16) . .
O5 Cd O3 71.33(15) 2_755 2_755
O5 Cd O3 108.67(15) . 2_755
O1 Cd O3 74.78(16) 2_755 2_755
O1 Cd O3 105.22(16) . 2_755
O3 Cd O3 180.00(17) . 2_755
O5 Cd Dy 44.62(11) 2_755 2_755
O5 Cd Dy 135.38(11) . 2_755
O1 Cd Dy 44.14(11) 2_755 2_755
O1 Cd Dy 135.86(11) . 2_755
O3 Cd Dy 135.18(10) . 2_755
O3 Cd Dy 44.82(10) 2_755 2_755
O7 Dy O1 120.77(17) . .
O7 Dy O5 136.32(15) . .
O1 Dy O5 74.92(15) . .
O7 Dy O3 150.86(16) . .
O1 Dy O3 73.25(15) . .
O5 Dy O3 69.54(15) . .
O7 Dy O6 75.52(18) . .
O1 Dy O6 142.08(17) . .
O5 Dy O6 71.54(16) . .
O3 Dy O6 109.95(17) . .
O7 Dy O4 81.63(18) . .
O1 Dy O4 132.72(16) . .
O5 Dy O4 119.20(18) . .
O3 Dy O4 71.56(16) . .
O6 Dy O4 80.34(19) . .
O7 Dy O8 72.83(16) . .
O1 Dy O8 73.19(16) . .
O5 Dy O8 74.44(16) . .
O3 Dy O8 135.71(15) . .
O6 Dy O8 81.16(19) . .
O4 Dy O8 151.48(17) . .
O7 Dy O2 76.84(17) . .
O1 Dy O2 71.14(17) . .
O5 Dy O2 142.40(16) . .
O3 Dy O2 85.43(16) . .
O6 Dy O2 145.47(18) . .
O4 Dy O2 75.5(2) . .
O8 Dy O2 109.78(19) . .
C1 O1 Cd 132.0(4) . .
C1 O1 Dy 133.6(4) . .
Cd O1 Dy 93.25(16) . .
C7 O2 Dy 131.5(5) . .
C8 O3 Cd 129.9(4) . .
C8 O3 Dy 136.8(4) . .
Cd O3 Dy 90.78(15) . .
C14 O4 Dy 133.7(5) . .
C15 O5 Cd 130.1(4) . .
C15 O5 Dy 136.2(4) . .
Cd O5 Dy 92.80(15) . .
C21 O6 Dy 132.5(5) . .
C27 O7 Dy 134.3(4) . .
C28 O8 Dy 130.9(5) . .

loop_
_geom_bond_atom_site_label_1
_geom_bond_atom_site_label_2
_geom_bond_distance
_geom_bond_site_symmetry_2
C1 O1 1.298(8) .
C1 C2 1.392(10) .
C1 C6 1.429(9) .
C2 C3 1.367(11) .
C3 C4 1.373(11) .
C4 C5 1.356(12) .
C5 C6 1.377(10) .
C6 C7 1.429(10) .
C7 O2 1.238(8) .
C8 O3 1.329(7) .
C8 C13 1.402(9) .
C8 C9 1.405(9) .
C9 C10 1.360(9) .
C10 C11 1.398(11) .
C11 C12 1.340(10) .
C12 C13 1.404(9) .
C13 C14 1.416(10) .
C14 O4 1.249(8) .
C15 O5 1.295(7) .
C15 C20 1.407(9) .
C15 C16 1.416(9) .
C16 C17 1.363(9) .
C17 C18 1.384(11) .
C18 C19 1.353(11) .
C19 C20 1.427(10) .
C20 C21 1.414(10) .
C21 O6 1.223(8) .
C22 C28 1.402(10) .
C22 C27 1.416(10) .
C22 C23 1.420(10) .
C23 C24 1.369(11) .
C24 C25 1.363(11) .
C25 C26 1.363(10) .
C26 C27 1.401(10) .
C27 O7 1.302(7) .
C28 O8 1.222(8) .
Cd O5 2.263(4) 2_755
Cd O5 2.263(4) .
Cd O1 2.265(4) 2_755
Cd O1 2.265(4) .
Cd O3 2.337(4) .
Cd O3 2.337(4) 2_755
Cd Dy 3.3400(11) 2_755
Dy O7 2.240(4) .
Dy O1 2.330(4) .
Dy O5 2.349(4) .
Dy O3 2.355(4) .
Dy O6 2.360(5) .
Dy O4 2.366(5) .
Dy O8 2.385(5) .
Dy O2 2.396(5) .

loop_
_geom_torsion_atom_site_label_1
_geom_torsion_atom_site_label_2
_geom_torsion_atom_site_label_3
_geom_torsion_atom_site_label_4
_geom_torsion
_geom_torsion_site_symmetry_1
O1 C1 C2 C3 -176.1(7) .
C6 C1 C2 C3 4.2(10) .
C1 C2 C3 C4 -2.0(13) .
C2 C3 C4 C5 -1.2(13) .
C3 C4 C5 C6 1.9(13) .
C4 C5 C6 C1 0.4(11) .
C4 C5 C6 C7 -177.5(7) .
O1 C1 C6 C5 176.9(6) .
C2 C1 C6 C5 -3.4(9) .
O1 C1 C6 C7 -5.2(10) .
C2 C1 C6 C7 174.5(6) .
C5 C6 C7 O2 -168.8(7) .
C1 C6 C7 O2 13.2(11) .
O3 C8 C9 C10 -175.6(7) .
C13 C8 C9 C10 3.8(11) .
C8 C9 C10 C11 -2.1(12) .
C9 C10 C11 C12 -0.2(13) .
C10 C11 C12 C13 0.8(13) .
O3 C8 C13 C12 176.2(6) .
C9 C8 C13 C12 -3.2(11) .
O3 C8 C13 C14 -5.8(12) .
C9 C8 C13 C14 174.8(7) .
C11 C12 C13 C8 0.9(12) .
C11 C12 C13 C14 -177.3(8) .
C8 C13 C14 O4 2.8(14) .
C12 C13 C14 O4 -179.2(8) .
O5 C15 C16 C17 178.0(7) .
C20 C15 C16 C17 -2.4(11) .
C15 C16 C17 C18 -0.2(13) .
C16 C17 C18 C19 2.4(14) .
C17 C18 C19 C20 -1.7(15) .
O5 C15 C20 C21 7.8(12) .
C16 C15 C20 C21 -171.8(7) .
O5 C15 C20 C19 -177.4(7) .
C16 C15 C20 C19 3.0(11) .
C18 C19 C20 C15 -0.9(13) .
C18 C19 C20 C21 174.1(9) .
C15 C20 C21 O6 -4.8(14) .
C19 C20 C21 O6 -179.6(8) .
C28 C22 C23 C24 -178.5(8) .
C27 C22 C23 C24 2.2(12) .
C22 C23 C24 C25 0.1(13) .
C23 C24 C25 C26 -3.5(14) .
C24 C25 C26 C27 4.4(14) .
C25 C26 C27 O7 -179.4(7) .
C25 C26 C27 C22 -1.9(12) .
C28 C22 C27 O7 -3.1(12) .
C23 C22 C27 O7 176.2(7) .
C28 C22 C27 C26 179.4(7) .
C23 C22 C27 C26 -1.3(11) .
C27 C22 C28 O8 -8.9(14) .
C23 C22 C28 O8 171.8(8) .
C2 C1 O1 Cd -46.5(9) .
C6 C1 O1 Cd 133.2(5) .
C2 C1 O1 Dy 149.5(5) .
C6 C1 O1 Dy -30.9(9) .
O5 Cd O1 C1 -23.0(6) 2_755
O5 Cd O1 C1 157.0(6) .
O1 Cd O1 C1 0(100) 2_755
O3 Cd O1 C1 -129.3(6) .
O3 Cd O1 C1 50.7(6) 2_755
Dy Cd O1 C1 11.5(6) 2_755
O5 Cd O1 Dy 145.51(15) 2_755
O5 Cd O1 Dy -34.49(15) .
O1 Cd O1 Dy 0(100) 2_755
O3 Cd O1 Dy 39.19(14) .
O3 Cd O1 Dy -140.81(14) 2_755
Dy Cd O1 Dy 180.0 2_755
O7 Dy O1 C1 -23.0(6) .
O5 Dy O1 C1 -158.3(6) .
O3 Dy O1 C1 129.0(6) .
O6 Dy O1 C1 -129.9(5) .
O4 Dy O1 C1 85.7(6) .
O8 Dy O1 C1 -80.3(6) .
O2 Dy O1 C1 38.1(5) .
O7 Dy O1 Cd 168.87(14) .
O5 Dy O1 Cd 33.53(14) .
O3 Dy O1 Cd -39.20(14) .
O6 Dy O1 Cd 62.0(3) .
O4 Dy O1 Cd -82.5(2) .
O8 Dy O1 Cd 111.48(18) .
O2 Dy O1 Cd -130.05(19) .
C6 C7 O2 Dy 13.3(11) .
O7 Dy O2 C7 100.9(6) .
O1 Dy O2 C7 -28.5(6) .
O5 Dy O2 C7 -55.1(7) .
O3 Dy O2 C7 -102.4(6) .
O6 Dy O2 C7 138.4(6) .
O4 Dy O2 C7 -174.5(7) .
O8 Dy O2 C7 34.9(7) .
C13 C8 O3 Cd -171.5(5) .
C9 C8 O3 Cd 7.9(9) .
C13 C8 O3 Dy -15.1(10) .
C9 C8 O3 Dy 164.3(5) .
O5 Cd O3 C8 27.6(6) 2_755
O5 Cd O3 C8 -152.4(6) .
O1 Cd O3 C8 -54.5(5) 2_755
O1 Cd O3 C8 125.5(5) .
O3 Cd O3 C8 0(100) 2_755
Dy Cd O3 C8 -15.9(6) 2_755
O5 Cd O3 Dy -136.53(15) 2_755
O5 Cd O3 Dy 43.47(15) .
O1 Cd O3 Dy 141.37(15) 2_755
O1 Cd O3 Dy -38.63(15) .
O3 Cd O3 Dy 0(100) 2_755
Dy Cd O3 Dy 180.0 2_755
O7 Dy O3 C8 -0.5(8) .
O1 Dy O3 C8 -124.4(6) .
O5 Dy O3 C8 155.8(6) .
O6 Dy O3 C8 95.5(6) .
O4 Dy O3 C8 23.5(6) .
O8 Dy O3 C8 -166.6(6) .
O2 Dy O3 C8 -52.8(6) .
O7 Dy O3 Cd 161.6(3) .
O1 Dy O3 Cd 37.69(14) .
O5 Dy O3 Cd -42.07(15) .
O6 Dy O3 Cd -102.41(18) .
O4 Dy O3 Cd -174.4(2) .
O8 Dy O3 Cd -4.5(3) .
O2 Dy O3 Cd 109.35(18) .
C13 C14 O4 Dy 20.6(13) .
O7 Dy O4 C14 142.9(7) .
O1 Dy O4 C14 18.3(8) .
O5 Dy O4 C14 -78.1(7) .
O3 Dy O4 C14 -25.6(7) .
O6 Dy O4 C14 -140.5(8) .
O8 Dy O4 C14 169.3(6) .
O2 Dy O4 C14 64.4(7) .
C20 C15 O5 Cd -177.6(5) .
C16 C15 O5 Cd 2.0(9) .
C20 C15 O5 Dy 16.0(10) .
C16 C15 O5 Dy -164.4(5) .
O5 Cd O5 C15 78(100) 2_755
O1 Cd O5 C15 43.5(6) 2_755
O1 Cd O5 C15 -136.5(6) .
O3 Cd O5 C15 145.7(6) .
O3 Cd O5 C15 -34.3(6) 2_755
Dy Cd O5 C15 9.4(6) 2_755
O5 Cd O5 Dy -111(100) 2_755
O1 Cd O5 Dy -145.84(15) 2_755
O1 Cd O5 Dy 34.16(15) .
O3 Cd O5 Dy -43.66(15) .
O3 Cd O5 Dy 136.34(15) 2_755
Dy Cd O5 Dy 180.0 2_755
O7 Dy O5 C15 17.0(7) .
O1 Dy O5 C15 136.1(6) .
O3 Dy O5 C15 -146.5(6) .
O6 Dy O5 C15 -26.0(6) .
O4 Dy O5 C15 -93.1(6) .
O8 Dy O5 C15 59.7(6) .
O2 Dy O5 C15 162.1(6) .
O7 Dy O5 Cd -152.6(2) .
O1 Dy O5 Cd -33.55(15) .
O3 Dy O5 Cd 43.86(15) .
O6 Dy O5 Cd 164.4(2) .
O4 Dy O5 Cd 97.32(19) .
O8 Dy O5 Cd -109.90(19) .
O2 Dy O5 Cd -7.5(3) .
C20 C21 O6 Dy -21.4(13) .
O7 Dy O6 C21 -123.1(7) .
O1 Dy O6 C21 -1.2(8) .
O5 Dy O6 C21 27.8(7) .
O3 Dy O6 C21 86.9(7) .
O4 Dy O6 C21 153.1(7) .
O8 Dy O6 C21 -48.7(7) .
O2 Dy O6 C21 -160.9(6) .
C26 C27 O7 Dy -148.5(6) .
C22 C27 O7 Dy 34.1(11) .
O1 Dy O7 C27 -92.3(7) .
O5 Dy O7 C27 8.4(8) .
O3 Dy O7 C27 155.4(6) .
O6 Dy O7 C27 50.3(7) .
O4 Dy O7 C27 132.5(7) .
O8 Dy O7 C27 -34.7(7) .
O2 Dy O7 C27 -150.5(7) .
C22 C28 O8 Dy -7.0(13) .
O7 Dy O8 C28 20.6(7) .
O1 Dy O8 C28 151.3(7) .
O5 Dy O8 C28 -130.1(7) .
O3 Dy O8 C28 -166.5(6) .
O6 Dy O8 C28 -56.9(7) .
O4 Dy O8 C28 -6.9(9) .
O2 Dy O8 C28 89.2(7) .
